data_2215040
loop_
_publ_author_name
'Jiang, Jinyue'
'Kaafarani, Bilal R.'
'Kirschbaum, Kristin'
'Hu, Ying'
'Neckers, Douglas C.'

_publ_section_title
;Non-merohedral twin crystal of
 2,3,9,10-tetrakis(triisopropylsilylethynyl)-6,13-bis(trimethylsilylethynyl)pentacene
;
_journal_coeditor_code CF2122
_journal_issue 9
_journal_name_full 'Acta Crystallographica Section E'
_journal_page_first o3760
_journal_page_last o3761
_journal_paper_doi 10.1107/S1600536807038664
_journal_volume 63
_journal_year 2007
_chemical_formula_iupac 'C76 H110 Si6'
_chemical_formula_moiety 'C76 H110 Si6'
_chemical_formula_sum 'C76 H110 Si6'
_chemical_formula_weight 1192.18
_chemical_name_systematic
;
2,3,9,10-Tetrakis(triisopropylsilylethynyl)-
6,13-bis(trimethylsilylethynyl)pentacene
;
_space_group_IT_number 14
_symmetry_cell_setting monoclinic
_symmetry_space_group_name_Hall '-P 2yn'
_symmetry_space_group_name_H-M 'P 1 21/n 1'
_atom_sites_solution_hydrogens geom
_atom_sites_solution_primary direct
_atom_sites_solution_secondary difmap
_audit_creation_method SHELXL97
_cell_angle_alpha 90.00
_cell_angle_beta 91.236(4)
_cell_angle_gamma 90.00
_cell_formula_units_Z 2
_cell_length_a 10.6492(12)
_cell_length_b 19.1865(18)
_cell_length_c 18.6632(14)
_cell_measurement_reflns_used 1328
_cell_measurement_temperature 120(2)
_cell_measurement_theta_max 30.1
_cell_measurement_theta_min 2.2
_cell_volume 3812.4(6)
_computing_cell_refinement 'SAINT (Bruker, 2003)'
_computing_data_collection 'SMART (Bruker, 2003)'
_computing_data_reduction SAINT
_computing_molecular_graphics 'DIAMOND (Brandenburg & Putz, 2005)'
_computing_publication_material SHELXTL
_computing_structure_refinement SHELXTL
_computing_structure_solution 'SHELXTL (Bruker, 2005)'
_diffrn_ambient_temperature 120(2)
_diffrn_measured_fraction_theta_full 0.991
_diffrn_measured_fraction_theta_max 0.991
_diffrn_measurement_device_type 'Bruker SMART 6000'
_diffrn_measurement_method \w
_diffrn_radiation_monochromator graphite
_diffrn_radiation_source 'fine-focus sealed tube'
_diffrn_radiation_type MoK\a
_diffrn_radiation_wavelength 0.71073
_diffrn_reflns_av_R_equivalents 0.0437
_diffrn_reflns_av_sigmaI/netI 0.0481
_diffrn_reflns_limit_h_max 13
_diffrn_reflns_limit_h_min -13
_diffrn_reflns_limit_k_max 23
_diffrn_reflns_limit_k_min 0
_diffrn_reflns_limit_l_max 23
_diffrn_reflns_limit_l_min 0
_diffrn_reflns_number 26858
_diffrn_reflns_theta_full 26.03
_diffrn_reflns_theta_max 26.00
_diffrn_reflns_theta_min 1.52
_diffrn_standards_number 0
_exptl_absorpt_coefficient_mu 0.147
_exptl_absorpt_correction_T_max 1.000
_exptl_absorpt_correction_T_min 0.718
_exptl_absorpt_correction_type multi-scan
_exptl_absorpt_process_details '(TWINABS; Sheldrick, 1999)'
_exptl_crystal_colour 'very dark turquoise'
_exptl_crystal_density_diffrn 1.039
_exptl_crystal_density_method 'not measured'
_exptl_crystal_description cuboid
_exptl_crystal_F_000 1300
_exptl_crystal_size_max 0.26
_exptl_crystal_size_mid 0.25
_exptl_crystal_size_min 0.25
_refine_diff_density_max 0.636
_refine_diff_density_min -0.332
_refine_ls_extinction_method none
_refine_ls_goodness_of_fit_ref 1.316
_refine_ls_hydrogen_treatment constr
_refine_ls_matrix_type full
_refine_ls_number_parameters 370
_refine_ls_number_reflns 7479
_refine_ls_number_restraints 0
_refine_ls_restrained_S_all 1.316
_refine_ls_R_factor_all 0.0701
_refine_ls_R_factor_gt 0.0526
_refine_ls_shift/su_max 0.000
_refine_ls_shift/su_mean 0.000
_refine_ls_structure_factor_coef Fsqd
_refine_ls_weighting_details 'calc w = 1/[\s^2^(Fo^2^)+(0.16P)^2^+15.6P] where P=(Fo^2^+2Fc^2^)/3'
_refine_ls_weighting_scheme calc
_refine_ls_wR_factor_gt 0.1356
_refine_ls_wR_factor_ref 0.1540
_reflns_number_gt 6159
_reflns_number_total 7479
_reflns_threshold_expression I>2\s(I)
_cod_data_source_file cf2122.cif
_cod_data_source_block I
_cod_original_sg_symbol_H-M 'P 21/n'
_cod_database_code 2215040
_cod_database_fobs_code 2215040

loop_
_symmetry_equiv_pos_as_xyz
'x, y, z'
'-x+1/2, y+1/2, -z+1/2'
'-x, -y, -z'
'x-1/2, -y-1/2, z-1/2'

loop_
_atom_site_type_symbol
_atom_site_label
_atom_site_fract_x
_atom_site_fract_y
_atom_site_fract_z
_atom_site_U_iso_or_equiv
_atom_site_adp_type
_atom_site_calc_flag
_atom_site_refinement_flags
_atom_site_occupancy
_atom_site_disorder_assembly
_atom_site_disorder_group
Si Si1 0.9658(2) 0.17271(10) 0.73900(10) 0.0343(5) Uani d . 1 . .
Si Si2 0.96038(17) -0.31575(9) 0.55599(9) 0.0268(4) Uani d . 1 . .
Si Si3 1.0477(2) -0.51484(9) 0.82961(11) 0.0353(5) Uani d . 1 . .
C C1 0.9887(5) 0.0421(3) 0.9372(3) 0.0187(11) Uani d . 1 . .
C C2 0.9908(5) -0.0317(3) 0.9308(3) 0.0176(11) Uani d . 1 . .
C C3 0.9825(6) -0.0645(3) 0.8638(3) 0.0201(12) Uani d . 1 . .
H H3A 0.9735 -0.0367 0.8218 0.024 Uiso calc R 1 . .
C C4 0.9872(5) -0.1363(3) 0.8570(3) 0.0203(12) Uani d . 1 . .
C C5 0.9799(6) -0.1697(3) 0.7887(3) 0.0229(12) Uani d . 1 . .
H H5A 0.9706 -0.1420 0.7468 0.027 Uiso calc R 1 . .
C C6 0.9859(6) -0.2407(3) 0.7819(3) 0.0232(12) Uani d . 1 . .
C C7 0.9996(6) -0.2838(3) 0.8454(3) 0.0230(12) Uani d . 1 . .
C C8 1.0047(6) -0.2527(3) 0.9114(3) 0.0222(12) Uani d . 1 . .
H H8A 1.0119 -0.2813 0.9528 0.027 Uiso calc R 1 . .
C C9 0.9996(5) -0.1789(3) 0.9201(3) 0.0197(11) Uani d . 1 . .
C C10 1.0071(5) -0.1474(3) 0.9866(3) 0.0189(12) Uani d . 1 . .
H H10A 1.0150 -0.1758 1.0282 0.023 Uiso calc R 1 . .
C C11 1.0033(5) -0.0743(3) 0.9945(3) 0.0180(11) Uani d . 1 . .
C C12 0.9787(6) 0.0835(3) 0.8740(3) 0.0215(12) Uani d . 1 . .
C C13 0.9723(6) 0.1179(3) 0.8200(3) 0.0269(13) Uani d . 1 A .
C C14 1.1282(8) 0.1937(5) 0.7130(5) 0.050(2) Uani d . 1 A .
H H14A 1.1667 0.2249 0.7487 0.076 Uiso calc R 1 . .
H H14B 1.1266 0.2166 0.6660 0.076 Uiso calc R 1 . .
H H14C 1.1774 0.1506 0.7104 0.076 Uiso calc R 1 . .
C C15A 0.8610(14) 0.1311(8) 0.6700(8) 0.042(3) Uiso d P 0.60 A 1
H H15A 0.7767 0.1513 0.6725 0.063 Uiso calc PR 0.60 A 1
H H15B 0.8565 0.0809 0.6790 0.063 Uiso calc PR 0.60 A 1
H H15C 0.8947 0.1393 0.6223 0.063 Uiso calc PR 0.60 A 1
C C15B 0.913(2) 0.1141(11) 0.6637(11) 0.043(5) Uiso d P 0.40 A 2
H H15D 0.9838 0.0852 0.6488 0.064 Uiso calc PR 0.40 A 2
H H15E 0.8832 0.1424 0.6231 0.064 Uiso calc PR 0.40 A 2
H H15F 0.8450 0.0840 0.6799 0.064 Uiso calc PR 0.40 A 2
C C16 0.8795(9) 0.2531(5) 0.7634(6) 0.064(3) Uani d . 1 A .
H H16A 0.9225 0.2758 0.8040 0.096 Uiso calc R 1 . .
H H16B 0.7937 0.2409 0.7766 0.096 Uiso calc R 1 . .
H H16C 0.8767 0.2849 0.7223 0.096 Uiso calc R 1 . .
C C17 0.9778(6) -0.2711(3) 0.7118(3) 0.0264(13) Uani d . 1 . .
C C18 0.9685(6) -0.2927(3) 0.6515(3) 0.0282(14) Uani d . 1 . .
C C19 0.9126(9) -0.2335(5) 0.5079(4) 0.051(2) Uani d . 1 . .
H H19A 0.9156 -0.2428 0.4552 0.062 Uiso calc R 1 . .
C C20 1.0012(11) -0.1723(5) 0.5249(6) 0.070(3) Uani d . 1 . .
H H20A 0.9721 -0.1307 0.4989 0.105 Uiso calc R 1 . .
H H20B 1.0864 -0.1841 0.5102 0.105 Uiso calc R 1 . .
H H20C 1.0016 -0.1629 0.5765 0.105 Uiso calc R 1 . .
C C21 0.7793(10) -0.2129(5) 0.5252(8) 0.085(4) Uani d . 1 . .
H H21A 0.7571 -0.1699 0.4996 0.128 Uiso calc R 1 . .
H H21B 0.7731 -0.2053 0.5769 0.128 Uiso calc R 1 . .
H H21C 0.7216 -0.2502 0.5102 0.128 Uiso calc R 1 . .
C C22 1.1217(7) -0.3480(5) 0.5310(5) 0.050(2) Uani d . 1 . .
H H22A 1.1207 -0.3992 0.5410 0.060 Uiso calc R 1 . .
C C23 1.2276(9) -0.3191(7) 0.5779(6) 0.075(3) Uani d . 1 . .
H H23A 1.3079 -0.3379 0.5620 0.113 Uiso calc R 1 . .
H H23B 1.2146 -0.3325 0.6278 0.113 Uiso calc R 1 . .
H H23C 1.2287 -0.2681 0.5741 0.113 Uiso calc R 1 . .
C C24 1.1454(10) -0.3417(6) 0.4502(5) 0.067(3) Uani d . 1 . .
H H24A 1.2297 -0.3590 0.4400 0.101 Uiso calc R 1 . .
H H24B 1.1388 -0.2927 0.4358 0.101 Uiso calc R 1 . .
H H24C 1.0828 -0.3692 0.4234 0.101 Uiso calc R 1 . .
C C25 0.8394(7) -0.3864(4) 0.5443(4) 0.0378(17) Uani d . 1 . .
H H25A 0.7568 -0.3660 0.5578 0.045 Uiso calc R 1 . .
C C26 0.8649(9) -0.4476(5) 0.5946(7) 0.064(3) Uani d . 1 . .
H H26A 0.8002 -0.4833 0.5869 0.096 Uiso calc R 1 . .
H H26B 0.8633 -0.4314 0.6443 0.096 Uiso calc R 1 . .
H H26C 0.9476 -0.4675 0.5848 0.096 Uiso calc R 1 . .
C C27 0.8254(8) -0.4107(6) 0.4669(6) 0.070(3) Uani d . 1 . .
H H27A 0.7617 -0.4475 0.4635 0.105 Uiso calc R 1 . .
H H27B 0.9060 -0.4289 0.4507 0.105 Uiso calc R 1 . .
H H27C 0.7996 -0.3713 0.4365 0.105 Uiso calc R 1 . .
C C28 1.0113(6) -0.3579(3) 0.8384(3) 0.0269(14) Uani d . 1 . .
C C29 1.0234(7) -0.4199(3) 0.8331(4) 0.0328(15) Uani d . 1 . .
C C30 0.8883(8) -0.5580(4) 0.8309(5) 0.046(2) Uani d . 1 . .
H H30A 0.9024 -0.6095 0.8338 0.055 Uiso calc R 1 . .
C C31 0.8160(9) -0.5367(5) 0.8975(5) 0.053(2) Uani d . 1 . .
H H31A 0.7337 -0.5596 0.8967 0.080 Uiso calc R 1 . .
H H31B 0.8045 -0.4860 0.8977 0.080 Uiso calc R 1 . .
H H31C 0.8634 -0.5508 0.9406 0.080 Uiso calc R 1 . .
C C32 0.8074(10) -0.5441(6) 0.7641(6) 0.066(3) Uani d . 1 . .
H H32A 0.7264 -0.5677 0.7685 0.099 Uiso calc R 1 . .
H H32B 0.8502 -0.5617 0.7218 0.099 Uiso calc R 1 . .
H H32C 0.7935 -0.4938 0.7590 0.099 Uiso calc R 1 . .
C C33 1.1273(10) -0.5363(4) 0.7429(5) 0.054(2) Uani d . 1 . .
H H33A 1.0588 -0.5356 0.7054 0.065 Uiso calc R 1 . .
C C34 1.2203(11) -0.4849(5) 0.7188(6) 0.076(4) Uani d . 1 . .
H H34A 1.2562 -0.5006 0.6737 0.113 Uiso calc R 1 . .
H H34B 1.2874 -0.4802 0.7553 0.113 Uiso calc R 1 . .
H H34C 1.1792 -0.4397 0.7115 0.113 Uiso calc R 1 . .
C C35 1.1790(10) -0.6106(4) 0.7422(6) 0.061(3) Uani d . 1 . .
H H35A 1.2196 -0.6194 0.6964 0.092 Uiso calc R 1 . .
H H35B 1.1099 -0.6437 0.7481 0.092 Uiso calc R 1 . .
H H35C 1.2405 -0.6164 0.7815 0.092 Uiso calc R 1 . .
C C36 1.1365(8) -0.5365(4) 0.9154(5) 0.0458(19) Uani d . 1 . .
H H36A 1.0913 -0.5118 0.9543 0.055 Uiso calc R 1 . .
C C37 1.2701(9) -0.5080(6) 0.9180(6) 0.065(3) Uani d . 1 . .
H H37A 1.3108 -0.5209 0.9637 0.098 Uiso calc R 1 . .
H H37B 1.2678 -0.4572 0.9136 0.098 Uiso calc R 1 . .
H H37C 1.3175 -0.5278 0.8784 0.098 Uiso calc R 1 . .
C C38 1.1356(11) -0.6140(5) 0.9360(6) 0.070(3) Uani d . 1 . .
H H38A 1.1835 -0.6206 0.9809 0.106 Uiso calc R 1 . .
H H38B 1.1740 -0.6414 0.8979 0.106 Uiso calc R 1 . .
H H38C 1.0488 -0.6294 0.9422 0.106 Uiso calc R 1 . .

loop_
_atom_site_aniso_label
_atom_site_aniso_U_11
_atom_site_aniso_U_22
_atom_site_aniso_U_33
_atom_site_aniso_U_12
_atom_site_aniso_U_13
_atom_site_aniso_U_23
Si1 0.0557(13) 0.0245(9) 0.0226(9) -0.0043(8) -0.0026(8) 0.0091(7)
Si2 0.0293(9) 0.0326(9) 0.0183(8) 0.0021(7) -0.0003(7) -0.0083(7)
Si3 0.0578(13) 0.0169(8) 0.0316(10) 0.0026(8) 0.0103(9) -0.0032(7)
C1 0.022(3) 0.016(3) 0.018(3) 0.001(2) 0.002(2) 0.000(2)
C2 0.021(3) 0.016(3) 0.017(3) 0.001(2) 0.001(2) -0.002(2)
C3 0.027(3) 0.018(3) 0.015(3) 0.000(2) 0.002(2) 0.000(2)
C4 0.024(3) 0.019(3) 0.018(3) 0.000(2) -0.001(2) -0.003(2)
C5 0.029(3) 0.022(3) 0.017(3) 0.002(2) -0.001(2) -0.003(2)
C6 0.027(3) 0.023(3) 0.020(3) 0.000(2) -0.002(2) -0.005(2)
C7 0.028(3) 0.017(3) 0.024(3) -0.002(2) 0.000(2) -0.004(2)
C8 0.030(3) 0.018(3) 0.019(3) 0.000(2) 0.001(2) -0.001(2)
C9 0.023(3) 0.017(3) 0.019(3) 0.001(2) 0.002(2) -0.002(2)
C10 0.023(3) 0.017(3) 0.017(3) 0.001(2) 0.000(2) 0.001(2)
C11 0.020(3) 0.017(3) 0.016(3) 0.000(2) 0.001(2) -0.001(2)
C12 0.028(3) 0.017(3) 0.020(3) 0.001(2) 0.001(2) -0.005(2)
C13 0.042(4) 0.019(3) 0.019(3) 0.001(3) 0.002(3) 0.000(2)
C14 0.066(6) 0.045(5) 0.041(5) 0.009(4) 0.014(4) 0.018(4)
C16 0.061(6) 0.040(5) 0.091(8) 0.014(4) 0.018(5) 0.023(5)
C17 0.033(4) 0.021(3) 0.025(3) 0.000(3) 0.000(3) -0.005(2)
C18 0.035(4) 0.025(3) 0.024(3) 0.002(3) -0.004(3) -0.006(2)
C19 0.076(6) 0.048(5) 0.030(4) 0.008(4) -0.013(4) 0.002(4)
C20 0.085(8) 0.048(5) 0.076(7) -0.004(5) 0.014(6) 0.020(5)
C21 0.063(7) 0.042(6) 0.149(12) 0.007(5) -0.042(7) 0.007(7)
C22 0.036(4) 0.070(6) 0.045(5) -0.001(4) 0.010(3) -0.021(4)
C23 0.042(5) 0.117(10) 0.067(7) 0.005(6) 0.004(4) -0.008(7)
C24 0.063(6) 0.091(8) 0.049(6) -0.008(5) 0.027(5) -0.025(5)
C25 0.027(4) 0.043(4) 0.044(4) -0.001(3) 0.001(3) -0.022(3)
C26 0.050(6) 0.037(5) 0.105(9) -0.010(4) 0.006(5) -0.007(5)
C27 0.035(5) 0.106(8) 0.069(7) -0.006(5) 0.002(4) -0.066(6)
C28 0.036(4) 0.023(3) 0.022(3) -0.001(3) 0.002(3) -0.006(2)
C29 0.047(4) 0.023(3) 0.029(3) 0.000(3) 0.007(3) -0.006(3)
C30 0.066(6) 0.025(4) 0.047(5) -0.006(3) -0.003(4) -0.002(3)
C31 0.057(6) 0.048(5) 0.056(6) -0.011(4) 0.005(4) 0.007(4)
C32 0.075(7) 0.069(7) 0.053(6) -0.013(5) -0.012(5) -0.005(5)
C33 0.086(7) 0.030(4) 0.046(5) 0.003(4) 0.023(4) -0.008(4)
C34 0.103(9) 0.048(6) 0.079(8) -0.018(5) 0.058(6) -0.018(5)
C35 0.087(7) 0.034(5) 0.063(6) 0.013(4) 0.029(5) -0.013(4)
C36 0.054(5) 0.039(5) 0.044(5) 0.007(4) 0.005(4) 0.002(4)
C37 0.050(6) 0.076(7) 0.069(7) 0.008(5) 0.002(4) -0.003(6)
C38 0.093(8) 0.051(6) 0.067(7) 0.014(5) -0.007(5) 0.024(5)

loop_
_atom_type_symbol
_atom_type_description
_atom_type_scat_dispersion_real
_atom_type_scat_dispersion_imag
_atom_type_scat_source
C C 0.0033 0.0016 'International Tables Vol C Tables 4.2.6.8 and 6.1.1.4'
H H 0.0000 0.0000 'International Tables Vol C Tables 4.2.6.8 and 6.1.1.4'
Si Si 0.0817 0.0704 'International Tables Vol C Tables 4.2.6.8 and 6.1.1.4'

loop_
_geom_angle_atom_site_label_1
_geom_angle_atom_site_label_2
_geom_angle_atom_site_label_3
_geom_angle_site_symmetry_1
_geom_angle_site_symmetry_3
_geom_angle
C13 Si1 C14 . . 108.7(3)
C13 Si1 C16 . . 106.5(4)
C14 Si1 C16 . . 110.7(4)
C13 Si1 C15A . . 109.5(5)
C14 Si1 C15A . . 117.4(6)
C16 Si1 C15A . . 103.4(6)
C13 Si1 C15B . . 106.1(7)
C14 Si1 C15B . . 101.5(8)
C16 Si1 C15B . . 122.7(8)
C15A Si1 C15B . . 20.2(7)
C18 Si2 C25 . . 107.7(3)
C18 Si2 C19 . . 105.6(3)
C25 Si2 C19 . . 111.8(4)
C18 Si2 C22 . . 107.0(3)
C25 Si2 C22 . . 111.0(4)
C19 Si2 C22 . . 113.2(5)
C29 Si3 C33 . . 108.2(3)
C29 Si3 C36 . . 104.8(4)
C33 Si3 C36 . . 116.9(4)
C29 Si3 C30 . . 107.8(4)
C33 Si3 C30 . . 109.6(4)
C36 Si3 C30 . . 109.1(4)
C11 C1 C2 3_757 . 120.6(5)
C11 C1 C12 3_757 . 120.2(5)
C2 C1 C12 . . 119.2(5)
C3 C2 C1 . . 121.4(5)
C3 C2 C11 . . 118.9(5)
C1 C2 C11 . . 119.7(5)
C4 C3 C2 . . 121.8(5)
C4 C3 H3A . . 119.1
C2 C3 H3A . . 119.1
C3 C4 C5 . . 121.9(5)
C3 C4 C9 . . 119.5(5)
C5 C4 C9 . . 118.6(5)
C6 C5 C4 . . 121.9(5)
C6 C5 H5A . . 119.0
C4 C5 H5A . . 119.0
C5 C6 C17 . . 119.2(6)
C5 C6 C7 . . 119.6(5)
C17 C6 C7 . . 121.1(5)
C8 C7 C28 . . 120.8(6)
C8 C7 C6 . . 119.2(5)
C28 C7 C6 . . 119.9(5)
C7 C8 C9 . . 122.3(5)
C7 C8 H8A . . 118.8
C9 C8 H8A . . 118.8
C10 C9 C8 . . 122.4(5)
C10 C9 C4 . . 119.4(5)
C8 C9 C4 . . 118.2(5)
C9 C10 C11 . . 121.9(5)
C9 C10 H10A . . 119.1
C11 C10 H10A . . 119.1
C10 C11 C1 . 3_757 121.8(5)
C10 C11 C2 . . 118.5(5)
C1 C11 C2 3_757 . 119.7(5)
C13 C12 C1 . . 178.7(7)
C12 C13 Si1 . . 178.0(6)
Si1 C14 H14A . . 109.5
Si1 C14 H14B . . 109.5
H14A C14 H14B . . 109.5
Si1 C14 H14C . . 109.5
H14A C14 H14C . . 109.5
H14B C14 H14C . . 109.5
Si1 C15A H15A . . 109.5
Si1 C15A H15B . . 109.5
H15A C15A H15B . . 109.5
Si1 C15A H15C . . 109.5
H15A C15A H15C . . 109.5
H15B C15A H15C . . 109.5
Si1 C15B H15D . . 109.5
Si1 C15B H15E . . 109.5
H15D C15B H15E . . 109.5
Si1 C15B H15F . . 109.5
H15D C15B H15F . . 109.5
H15E C15B H15F . . 109.5
Si1 C16 H16A . . 109.5
Si1 C16 H16B . . 109.5
H16A C16 H16B . . 109.5
Si1 C16 H16C . . 109.5
H16A C16 H16C . . 109.5
H16B C16 H16C . . 109.5
C18 C17 C6 . . 176.0(7)
C17 C18 Si2 . . 173.4(6)
C21 C19 C20 . . 109.3(8)
C21 C19 Si2 . . 111.2(7)
C20 C19 Si2 . . 112.6(6)
C21 C19 H19A . . 107.8
C20 C19 H19A . . 107.8
Si2 C19 H19A . . 107.8
C19 C20 H20A . . 109.5
C19 C20 H20B . . 109.5
H20A C20 H20B . . 109.5
C19 C20 H20C . . 109.5
H20A C20 H20C . . 109.5
H20B C20 H20C . . 109.5
C19 C21 H21A . . 109.5
C19 C21 H21B . . 109.5
H21A C21 H21B . . 109.5
C19 C21 H21C . . 109.5
H21A C21 H21C . . 109.5
H21B C21 H21C . . 109.5
C23 C22 C24 . . 113.6(8)
C23 C22 Si2 . . 113.9(6)
C24 C22 Si2 . . 112.6(7)
C23 C22 H22A . . 105.2
C24 C22 H22A . . 105.2
Si2 C22 H22A . . 105.2
C22 C23 H23A . . 109.5
C22 C23 H23B . . 109.5
H23A C23 H23B . . 109.5
C22 C23 H23C . . 109.5
H23A C23 H23C . . 109.5
H23B C23 H23C . . 109.5
C22 C24 H24A . . 109.5
C22 C24 H24B . . 109.5
H24A C24 H24B . . 109.5
C22 C24 H24C . . 109.5
H24A C24 H24C . . 109.5
H24B C24 H24C . . 109.5
C27 C25 C26 . . 111.2(8)
C27 C25 Si2 . . 112.6(6)
C26 C25 Si2 . . 111.8(5)
C27 C25 H25A . . 107.0
C26 C25 H25A . . 107.0
Si2 C25 H25A . . 107.0
C25 C26 H26A . . 109.5
C25 C26 H26B . . 109.5
H26A C26 H26B . . 109.5
C25 C26 H26C . . 109.5
H26A C26 H26C . . 109.5
H26B C26 H26C . . 109.5
C25 C27 H27A . . 109.5
C25 C27 H27B . . 109.5
H27A C27 H27B . . 109.5
C25 C27 H27C . . 109.5
H27A C27 H27C . . 109.5
H27B C27 H27C . . 109.5
C29 C28 C7 . . 178.8(8)
C28 C29 Si3 . . 176.7(7)
C32 C30 C31 . . 109.4(8)
C32 C30 Si3 . . 113.9(7)
C31 C30 Si3 . . 111.2(6)
C32 C30 H30A . . 107.4
C31 C30 H30A . . 107.4
Si3 C30 H30A . . 107.4
C30 C31 H31A . . 109.5
C30 C31 H31B . . 109.5
H31A C31 H31B . . 109.5
C30 C31 H31C . . 109.5
H31A C31 H31C . . 109.5
H31B C31 H31C . . 109.5
C30 C32 H32A . . 109.5
C30 C32 H32B . . 109.5
H32A C32 H32B . . 109.5
C30 C32 H32C . . 109.5
H32A C32 H32C . . 109.5
H32B C32 H32C . . 109.5
C34 C33 C35 . . 112.2(9)
C34 C33 Si3 . . 115.6(6)
C35 C33 Si3 . . 112.3(6)
C34 C33 H33A . . 105.2
C35 C33 H33A . . 105.2
Si3 C33 H33A . . 105.2
C33 C34 H34A . . 109.5
C33 C34 H34B . . 109.5
H34A C34 H34B . . 109.5
C33 C34 H34C . . 109.5
H34A C34 H34C . . 109.5
H34B C34 H34C . . 109.5
C33 C35 H35A . . 109.5
C33 C35 H35B . . 109.5
H35A C35 H35B . . 109.5
C33 C35 H35C . . 109.5
H35A C35 H35C . . 109.5
H35B C35 H35C . . 109.5
C37 C36 C38 . . 110.5(8)
C37 C36 Si3 . . 113.5(6)
C38 C36 Si3 . . 114.8(7)
C37 C36 H36A . . 105.7
C38 C36 H36A . . 105.7
Si3 C36 H36A . . 105.7
C36 C37 H37A . . 109.5
C36 C37 H37B . . 109.5
H37A C37 H37B . . 109.5
C36 C37 H37C . . 109.5
H37A C37 H37C . . 109.5
H37B C37 H37C . . 109.5
C36 C38 H38A . . 109.5
C36 C38 H38B . . 109.5
H38A C38 H38B . . 109.5
C36 C38 H38C . . 109.5
H38A C38 H38C . . 109.5
H38B C38 H38C . . 109.5

loop_
_geom_bond_atom_site_label_1
_geom_bond_atom_site_label_2
_geom_bond_site_symmetry_2
_geom_bond_distance
Si1 C13 . 1.841(6)
Si1 C14 . 1.851(9)
Si1 C16 . 1.856(9)
Si1 C15A . 1.865(14)
Si1 C15B . 1.88(2)
Si2 C18 . 1.837(6)
Si2 C25 . 1.880(7)
Si2 C19 . 1.880(9)
Si2 C22 . 1.893(8)
Si3 C29 . 1.841(7)
Si3 C33 . 1.888(8)
Si3 C36 . 1.887(9)
Si3 C30 . 1.890(9)
C1 C11 3_757 1.417(8)
C1 C2 . 1.420(8)
C1 C12 . 1.425(8)
C2 C3 . 1.402(7)
C2 C11 . 1.447(8)
C3 C4 . 1.384(8)
C3 H3A . 0.950
C4 C5 . 1.426(8)
C4 C9 . 1.438(8)
C5 C6 . 1.369(8)
C5 H5A . 0.950
C6 C17 . 1.433(8)
C6 C7 . 1.450(8)
C7 C8 . 1.368(8)
C7 C28 . 1.433(8)
C8 C9 . 1.426(8)
C8 H8A . 0.950
C9 C10 . 1.381(8)
C10 C11 . 1.412(8)
C10 H10A . 0.950
C11 C1 3_757 1.417(8)
C12 C13 . 1.206(8)
C14 H14A . 0.980
C14 H14B . 0.980
C14 H14C . 0.980
C15A H15A . 0.980
C15A H15B . 0.980
C15A H15C . 0.980
C15B H15D . 0.980
C15B H15E . 0.980
C15B H15F . 0.980
C16 H16A . 0.980
C16 H16B . 0.980
C16 H16C . 0.980
C17 C18 . 1.202(9)
C19 C21 . 1.514(15)
C19 C20 . 1.537(14)
C19 H19A . 1.00
C20 H20A . 0.980
C20 H20B . 0.980
C20 H20C . 0.980
C21 H21A . 0.980
C21 H21B . 0.980
C21 H21C . 0.980
C22 C23 . 1.518(13)
C22 C24 . 1.540(12)
C22 H22A . 1.00
C23 H23A . 0.980
C23 H23B . 0.980
C23 H23C . 0.980
C24 H24A . 0.980
C24 H24B . 0.980
C24 H24C . 0.980
C25 C27 . 1.522(11)
C25 C26 . 1.524(13)
C25 H25A . 1.00
C26 H26A . 0.980
C26 H26B . 0.980
C26 H26C . 0.980
C27 H27A . 0.980
C27 H27B . 0.980
C27 H27C . 0.980
C28 C29 . 1.202(9)
C30 C32 . 1.524(13)
C30 C31 . 1.531(13)
C30 H30A . 1.00
C31 H31A . 0.980
C31 H31B . 0.980
C31 H31C . 0.980
C32 H32A . 0.980
C32 H32B . 0.980
C32 H32C . 0.980
C33 C34 . 1.474(13)
C33 C35 . 1.529(12)
C33 H33A . 1.00
C34 H34A . 0.980
C34 H34B . 0.980
C34 H34C . 0.980
C35 H35A . 0.980
C35 H35B . 0.980
C35 H35C . 0.980
C36 C37 . 1.523(13)
C36 C38 . 1.537(12)
C36 H36A . 1.00
C37 H37A . 0.980
C37 H37B . 0.980
C37 H37C . 0.980
C38 H38A . 0.980
C38 H38B . 0.980
C38 H38C . 0.980
